data_2006500
loop_
_publ_author_name
'Chen, Wei'
'Liu, Cai-ming'
'Xiong, Ren-gen'
'You, Xiao-zeng'

_publ_section_title
;
 4:1 Lewis Base Adducts of Palladium Dichloride:
 [Pd(3-picoline)~4~]Cl~2~.2H~2~O
;
_journal_issue 9
_journal_name_full 'Acta Crystallographica Section C'
_journal_page_first 1218
_journal_page_last 1220
_journal_paper_doi 10.1107/S0108270197002576
_journal_volume 53
_journal_year 1997
_chemical_formula_iupac '[Pd (C6 H7 N)4] Cl2, 2H2 O'
_chemical_formula_moiety 'Pd (C6 H7 N)4 Cl2, 2H2 O'
_chemical_formula_sum 'C24 H32 Cl2 N4 O2 Pd'
_chemical_formula_weight 585.84
_chemical_name_systematic
;
 Tetrakis(3-picoline)palladium(II) chloride trihydrate
;
_space_group_IT_number 2
_symmetry_cell_setting triclinic
_symmetry_space_group_name_Hall '-P 1'
_symmetry_space_group_name_H-M 'P -1'
_audit_creation_method SHELXL
_cell_angle_alpha 117.860(10)
_cell_angle_beta 112.160(10)
_cell_angle_gamma 92.360(10)
_cell_formula_units_Z 1
_cell_length_a 9.0700(10)
_cell_length_b 9.7340(10)
_cell_length_c 9.779(2)
_cell_measurement_reflns_used 25
_cell_measurement_temperature 300(2)
_cell_measurement_theta_max 15
_cell_measurement_theta_min 12
_cell_volume 681.5(2)
_computing_cell_refinement 'CAD-4 VAX/PC Operator's Manual'
_computing_data_collection 'CAD-4 VAX/PC Operator's Manual (Enraf-Nonius, 1988)'
_computing_data_reduction 'NRCVAX (Gabe, Le Page, Charland, Lee & White, 1989)'
_computing_molecular_graphics 'SHELXTL/PC (Sheldrick, 1990b)'
_computing_publication_material SHELXL93
_computing_structure_refinement 'SHELXL93 (Sheldrick, 1993)'
_computing_structure_solution 'SHELXS86 (Sheldrick, 1990a)'
_diffrn_ambient_temperature 300(2)
_diffrn_measurement_device 'Enraf--Nonius CAD-4'
_diffrn_measurement_method \w-2\q
_diffrn_radiation_monochromator graphite
_diffrn_radiation_source 'fine-focus sealed tube'
_diffrn_radiation_type MoK\a
_diffrn_radiation_wavelength 0.71073
_diffrn_reflns_av_R_equivalents 0.025
_diffrn_reflns_av_sigmaI/netI 0.0121
_diffrn_reflns_limit_h_max 10
_diffrn_reflns_limit_h_min -10
_diffrn_reflns_limit_k_max 11
_diffrn_reflns_limit_k_min -11
_diffrn_reflns_limit_l_max 11
_diffrn_reflns_limit_l_min 0
_diffrn_reflns_number 2561
_diffrn_reflns_theta_max 24.97
_diffrn_reflns_theta_min 2.45
_diffrn_standards_decay_% 0
_diffrn_standards_interval_time 60
_diffrn_standards_number 3
_exptl_absorpt_coefficient_mu 0.903
_exptl_absorpt_correction_T_max 0.697
_exptl_absorpt_correction_T_min 0.498
_exptl_absorpt_correction_type '\y scan (North, Phillips & Mathews, 1968)'
_exptl_crystal_colour 'pale yellow'
_exptl_crystal_density_diffrn 1.427
_exptl_crystal_density_method none
_exptl_crystal_description irregular
_exptl_crystal_F_000 300
_exptl_crystal_size_max 0.5
_exptl_crystal_size_mid 0.5
_exptl_crystal_size_min 0.4
_refine_diff_density_max 0.943
_refine_diff_density_min -0.634
_refine_ls_extinction_method none
_refine_ls_goodness_of_fit_all 1.109
_refine_ls_goodness_of_fit_obs 1.113
_refine_ls_hydrogen_treatment constr
_refine_ls_matrix_type full
_refine_ls_number_parameters 174
_refine_ls_number_reflns 2395
_refine_ls_number_restraints 0
_refine_ls_restrained_S_all 1.109
_refine_ls_restrained_S_obs 1.113
_refine_ls_R_factor_all 0.032
_refine_ls_R_factor_obs .032
_refine_ls_shift/esd_max 0.000
_refine_ls_shift/esd_mean 0.000
_refine_ls_structure_factor_coef Fsqd
_refine_ls_weighting_details 'w = 1/[\s^2^(Fo^2^) + (0.0639P)^2^+0.1347P] where P = (Fo^2^+2Fc^2^)/3'
_refine_ls_weighting_scheme calc
_refine_ls_wR_factor_all 0.083
_refine_ls_wR_factor_obs .083
_reflns_number_observed 2358
_reflns_number_total 2395
_reflns_observed_criterion >2sigma(I)
_cod_data_source_file jz1170.cif
_cod_data_source_block xrg8
_cod_depositor_comments
;
The following automatic conversions were performed:
'_symmetry_cell_setting' value 'Triclinic' changed to 'triclinic'
according to '/home/saulius/struct/CIF-dictionaries/cif_core.dic'
dictionary named 'cif_core.dic' version 2.4.1 from 2010-06-29.

Automatic conversion script
Id: cif_fix_enum 1527 2010-12-29 10:47:43Z saulius 
;
_cod_database_code 2006500

loop_
_symmetry_equiv_pos_as_xyz
'x, y, z'
'-x, -y, -z'

loop_
_atom_site_aniso_label
_atom_site_aniso_U_11
_atom_site_aniso_U_22
_atom_site_aniso_U_33
_atom_site_aniso_U_12
_atom_site_aniso_U_13
_atom_site_aniso_U_23
Pd .0324(2) .0327(2) .0393(2) .00970(11) .01920(12) .02111(13)
Cl .0658(5) .0593(5) .0648(5) .0151(4) .0349(4) .0300(4)
N1 .0357(11) .0369(11) .0423(11) .0110(9) .0216(9) .0234(9)
N2 .0347(10) .0324(10) .0420(11) .0086(8) .0201(9) .0204(9)
C1 .0477(15) .0402(14) .0439(14) .0116(12) .0245(12) .0220(12)
C2 .052(2) .0384(14) .062(2) .0116(12) .0277(14) .0274(13)
C3 .061(2) .057(2) .074(2) .0148(15) .033(2) .048(2)
C4 .064(2) .063(2) .048(2) .015(2) .0257(15) .036(2)
C5 .049(2) .0468(15) .0419(14) .0106(12) .0209(12) .0233(12)
C6 .098(4) .043(2) .088(3) .002(2) .040(3) .027(2)
C7 .0400(14) .0398(13) .0443(14) .0116(11) .0212(12) .0221(11)
C8 .0392(14) .0463(15) .053(2) .0116(12) .0197(12) .0285(13)
C9 .045(2) .059(2) .070(2) .0257(14) .0335(15) .037(2)
C10 .061(2) .054(2) .052(2) .0226(15) .035(2) .0215(14)
C11 .049(2) .049(2) .0418(14) .0148(13) .0241(12) .0214(12)
C12 .049(2) .092(3) .061(2) .022(2) .013(2) .033(2)

loop_
_atom_site_label
_atom_site_fract_x
_atom_site_fract_y
_atom_site_fract_z
_atom_site_U_iso_or_equiv
_atom_site_thermal_displace_type
_atom_site_calc_flag
_atom_site_refinement_flags
_atom_site_occupancy
_atom_site_disorder_group
_atom_site_type_symbol
Pd 0 0 0 .03256(12) Uani d S 1 . Pd
Cl .21187(11) .29575(11) .46705(12) .0625(2) Uani d . 1 . Cl
N1 .0659(3) .1625(3) -.0543(3) .0356(4) Uani d . 1 . N
N2 .2116(3) -.0678(2) .0182(3) .0349(4) Uani d . 1 . N
C1 .1503(3) .3145(3) .0734(4) .0425(6) Uani d . 1 . C
H1 .1780(3) .3437(3) .1869(4) .051 Uiso calc R 1 . H
C2 .1976(4) .4299(4) .0420(4) .0493(7) Uani d . 1 . C
C3 .1552(4) .3824(4) -.1279(5) .0563(8) Uani d . 1 . C
H3 .1854(4) .4565(4) -.1538(5) .068 Uiso calc R 1 . H
C4 .0691(4) .2271(4) -.2584(4) .0551(8) Uani d . 1 . C
H4 .0412(4) .1952(4) -.3727(4) .066 Uiso calc R 1 . H
C5 .0243(4) .1185(4) -.2194(4) .0456(6) Uani d . 1 . C
H5 -.0355(4) .0133(4) -.3081(4) .055 Uiso calc R 1 . H
C6 .2917(8) .5989(5) .1900(7) .0807(13) Uani d . 1 . C
H6A .393(7) .602(6) .205(7) .093(17) Uiso d . 1 . H
H6B .274(8) .619(8) .275(9) .13(3) Uiso d . 1 . H
H6C .259(6) .680(7) .167(7) .098(16) Uiso d . 1 . H
C7 .3434(3) -.0038(3) .1724(3) .0404(6) Uani d . 1 . C
H7 .3375(3) .0758(3) .2700(3) .048 Uiso calc R 1 . H
C8 .4877(3) -.0513(4) .1922(4) .0455(6) Uani d . 1 . C
C9 .4932(4) -.1683(4) .0453(4) .0534(7) Uani d . 1 . C
H9 .5887(4) -.2026(4) .0535(4) .064 Uiso calc R 1 . H
C10 .3586(4) -.2346(4) -.1133(4) .0547(7) Uani d . 1 . C
H10 .3623(4) -.3137(4) -.2126(4) .066 Uiso calc R 1 . H
C11 .2182(4) -.1829(4) -.1237(4) .0462(6) Uani d . 1 . C
H11 .1263(4) -.2284(4) -.2307(4) .055 Uiso calc R 1 . H
C12 .6310(5) .0236(6) .3697(6) .0747(12) Uani d . 1 . C
H12A .597(7) .086(7) .460(8) .12(2) Uiso d . 1 . H
H12B .704(8) .047(8) .357(9) .13(3) Uiso d . 1 . H
H12C .667(8) -.063(8) .400(8) .13(2) Uiso d . 1 . H
OW1 .0845(8) -.4199(8) -.5558(8) .084(2) Uiso d P .50 . O
HO1A .1486 -.3776 -.5194 .080 Uiso d . 1 . H
HO1B .0145 -.4601 -.5800 .080 Uiso d . 1 . H
OW2 .4860(11) -.3993(11) -.4138(12) .119(2) Uiso d P .50 . O
HO2A .5336 -.4214 -.3622 .110 Uiso d . 1 . H
HO2B .4270 -.3880 -.4579 .110 Uiso d . 1 . H

loop_
_atom_type_symbol
_atom_type_description
_atom_type_scat_dispersion_real
_atom_type_scat_dispersion_imag
_atom_type_scat_source
C C 0.0033 0.0016 'International Tables Vol C Tables 4.2.6.8 and 6.1.1.4'
H H 0.0000 0.0000 'International Tables Vol C Tables 4.2.6.8 and 6.1.1.4'
N N 0.0061 0.0033 'International Tables Vol C Tables 4.2.6.8 and 6.1.1.4'
O O 0.0106 0.0060 'International Tables Vol C Tables 4.2.6.8 and 6.1.1.4'
Pd Pd -0.9988 1.0072 'International Tables Vol C Tables 4.2.6.8 and 6.1.1.4'
Cl Cl 0.1484 0.1585 'International Tables Vol C Tables 4.2.6.8 and 6.1.1.4'

loop_
_geom_angle_atom_site_label_1
_geom_angle_atom_site_label_2
_geom_angle_atom_site_label_3
_geom_angle_site_symmetry_1
_geom_angle_site_symmetry_3
_geom_angle
_geom_angle_publ_flag
N1 Pd N1 . 2 180.0 ?
N1 Pd N2 . . 90.71(8) y
N1 Pd N2 2 . 89.29(8) y
N1 Pd N2 . 2 89.29(8) ?
N1 Pd N2 2 2 90.71(8) ?
N2 Pd N2 . 2 180.0 ?
C1 N1 C5 . . 119.6(2) ?
C1 N1 Pd . . 120.3(2) ?
C5 N1 Pd . . 120.1(2) ?
C7 N2 C11 . . 119.4(2) ?
C7 N2 Pd . . 120.5(2) ?
C11 N2 Pd . . 120.1(2) ?
N1 C1 C2 . . 122.2(3) ?
C3 C2 C1 . . 117.5(3) ?
C3 C2 C6 . . 122.6(3) ?
C1 C2 C6 . . 120.0(3) ?
C4 C3 C2 . . 120.4(3) ?
C3 C4 C5 . . 119.5(3) ?
N1 C5 C4 . . 120.9(3) ?
N2 C7 C8 . . 122.6(2) ?
C9 C8 C7 . . 117.4(3) ?
C9 C8 C12 . . 122.5(3) ?
C7 C8 C12 . . 120.1(3) ?
C10 C9 C8 . . 120.4(3) ?
C9 C10 C11 . . 119.2(3) ?
N2 C11 C10 . . 121.0(3) ?

loop_
_geom_bond_atom_site_label_1
_geom_bond_atom_site_label_2
_geom_bond_site_symmetry_2
_geom_bond_distance
_geom_bond_publ_flag
Pd N1 . 2.021(2) y
Pd N1 2 2.021(2) ?
Pd N2 . 2.026(2) y
Pd N2 2 2.026(2) ?
N1 C1 . 1.340(3) ?
N1 C5 . 1.347(4) ?
N2 C7 . 1.338(3) ?
N2 C11 . 1.341(4) ?
C1 C2 . 1.387(4) ?
C2 C3 . 1.381(5) ?
C2 C6 . 1.503(5) ?
C3 C4 . 1.368(5) ?
C4 C5 . 1.373(4) ?
C7 C8 . 1.381(4) ?
C8 C9 . 1.375(5) ?
C8 C12 . 1.507(5) ?
C9 C10 . 1.372(5) ?
C10 C11 . 1.375(4) ?
